data_2218887
loop_
_publ_author_name
'Hao, Lujiang'
'Mu, Chunhua'
'Kong, Binbin'

_publ_section_title
Bis{\m-2,2'-[ethane-1,2-diylbis(nitrilomethylidyne)]diphenolato}bis[(thiocyanato-\k<i>N</i>)iron(III)]
_journal_coeditor_code BI2293
_journal_issue 8
_journal_name_full 'Acta Crystallographica Section E'
_journal_page_first m1034
_journal_paper_doi 10.1107/S1600536808021892
_journal_volume 64
_journal_year 2008
_chemical_formula_iupac '[Fe2 (C16 H14 N2 O2)2 (N C S)2]'
_chemical_formula_moiety 'C17 H14 Fe N3 O2 S'
_chemical_formula_sum 'C17 H14 Fe N3 O2 S'
_chemical_formula_weight 380.23
_chemical_name_systematic
;
Bis{\m-2,2'-[ethane-1,2-
diylbis(nitrilomethylidyne)]diphenolato}bis[(thiocyanato-\kN)iron(III)]
;
_space_group_IT_number 14
_symmetry_cell_setting monoclinic
_symmetry_space_group_name_Hall '-P 2yn'
_symmetry_space_group_name_H-M 'P 1 21/n 1'
_atom_sites_solution_hydrogens geom
_atom_sites_solution_primary direct
_atom_sites_solution_secondary difmap
_audit_creation_method SHELXL-97
_cell_angle_alpha 90.00
_cell_angle_beta 106.8440(10)
_cell_angle_gamma 90.00
_cell_formula_units_Z 4
_cell_length_a 8.9231(10)
_cell_length_b 14.0779(10)
_cell_length_c 14.9716(10)
_cell_measurement_reflns_used 4497
_cell_measurement_temperature 293(2)
_cell_measurement_theta_max 24.36
_cell_measurement_theta_min 2.40
_cell_volume 1800.0(3)
_computing_cell_refinement 'SAINT-Plus (Bruker, 2001)'
_computing_data_collection 'APEX2 (Bruker, 2004)'
_computing_data_reduction 'SAINT-Plus (Bruker, 2001)'
_computing_molecular_graphics 'SHELXTL (Sheldrick, 2008)'
_computing_publication_material 'SHELXTL (Sheldrick, 2008)'
_computing_structure_refinement 'SHELXL97 (Sheldrick, 2008)'
_computing_structure_solution 'SHELXS97 (Sheldrick, 2008)'
_diffrn_ambient_temperature 293(2)
_diffrn_measured_fraction_theta_full 0.976
_diffrn_measured_fraction_theta_max 0.976
_diffrn_measurement_device_type 'Bruker APEXII CCD'
_diffrn_measurement_method '\f and \w'
_diffrn_radiation_monochromator graphite
_diffrn_radiation_source 'fine-focus sealed tube'
_diffrn_radiation_type MoK\a
_diffrn_radiation_wavelength 0.71073
_diffrn_reflns_av_R_equivalents 0.0230
_diffrn_reflns_av_sigmaI/netI 0.0204
_diffrn_reflns_limit_h_max 10
_diffrn_reflns_limit_h_min -10
_diffrn_reflns_limit_k_max 16
_diffrn_reflns_limit_k_min -16
_diffrn_reflns_limit_l_max 17
_diffrn_reflns_limit_l_min -18
_diffrn_reflns_number 12796
_diffrn_reflns_theta_full 25.30
_diffrn_reflns_theta_max 25.30
_diffrn_reflns_theta_min 2.40
_diffrn_standards_number 0
_exptl_absorpt_coefficient_mu 0.967
_exptl_absorpt_correction_T_max 0.9180
_exptl_absorpt_correction_T_min 0.8928
_exptl_absorpt_correction_type multi-scan
_exptl_absorpt_process_details '(SADABS; Bruker, 2001)'
_exptl_crystal_colour brown
_exptl_crystal_density_diffrn 1.403
_exptl_crystal_density_method 'not measured'
_exptl_crystal_description block
_exptl_crystal_F_000 780
_exptl_crystal_size_max 0.12
_exptl_crystal_size_mid 0.11
_exptl_crystal_size_min 0.09
_refine_diff_density_max 1.117
_refine_diff_density_min -0.326
_refine_ls_extinction_method none
_refine_ls_goodness_of_fit_ref 1.004
_refine_ls_hydrogen_treatment constr
_refine_ls_matrix_type full
_refine_ls_number_parameters 217
_refine_ls_number_reflns 3191
_refine_ls_number_restraints 0
_refine_ls_restrained_S_all 1.004
_refine_ls_R_factor_all 0.0726
_refine_ls_R_factor_gt 0.0578
_refine_ls_shift/su_max 0.000
_refine_ls_shift/su_mean 0.000
_refine_ls_structure_factor_coef Fsqd
_refine_ls_weighting_details 'calc w=1/[\s^2^(Fo^2^)+(0.114P)^2^+1.289P] where P=(Fo^2^+2Fc^2^)/3'
_refine_ls_weighting_scheme calc
_refine_ls_wR_factor_gt 0.1632
_refine_ls_wR_factor_ref 0.1802
_reflns_number_gt 2535
_reflns_number_total 3191
_reflns_threshold_expression I>2\s(I)
_cod_data_source_file bi2293.cif
_cod_data_source_block I
_cod_original_sg_symbol_H-M 'P 21/n'
_cod_database_code 2218887
_cod_database_fobs_code 2218887

loop_
_symmetry_equiv_pos_as_xyz
'x, y, z'
'-x+1/2, y+1/2, -z+1/2'
'-x, -y, -z'
'x-1/2, -y-1/2, z-1/2'

loop_
_atom_site_type_symbol
_atom_site_label
_atom_site_fract_x
_atom_site_fract_y
_atom_site_fract_z
_atom_site_U_iso_or_equiv
_atom_site_adp_type
_atom_site_calc_flag
_atom_site_refinement_flags
_atom_site_occupancy
Fe Fe1 0.64494(7) 0.01030(4) 0.10343(4) 0.0586(3) Uani d . 1
C C1 0.9422(5) -0.0874(3) 0.2499(3) 0.0612(10) Uani d . 1
C C2 0.5250(4) -0.1763(3) 0.0554(3) 0.0563(9) Uani d . 1
C C3 0.5503(5) -0.2621(3) 0.0151(4) 0.0690(11) Uani d . 1
H H3 0.6005 -0.2622 -0.0314 0.083 Uiso calc R 1
C C4 0.5012(7) -0.3464(4) 0.0441(5) 0.0905(15) Uani d . 1
H H4 0.5190 -0.4032 0.0171 0.109 Uiso calc R 1
C C5 0.4258(7) -0.3475(4) 0.1126(5) 0.103(2) Uani d . 1
H H5 0.3939 -0.4049 0.1318 0.124 Uiso calc R 1
C C6 0.3974(7) -0.2631(4) 0.1529(4) 0.0895(16) Uani d . 1
H H6 0.3438 -0.2638 0.1977 0.107 Uiso calc R 1
C C7 0.4493(5) -0.1778(3) 0.1262(3) 0.0665(11) Uani d . 1
C C8 0.4150(6) -0.0914(4) 0.1685(3) 0.0757(13) Uani d . 1
H H8 0.3416 -0.0948 0.2016 0.091 Uiso calc R 1
C C9 0.4311(10) 0.0777(5) 0.2043(5) 0.117(2) Uani d . 1
H H9A 0.3827 0.0625 0.2528 0.141 Uiso calc R 1
H H9B 0.3577 0.1145 0.1563 0.141 Uiso calc R 1
C C10 0.5833(10) 0.1335(4) 0.2450(4) 0.109(2) Uani d . 1
H H10A 0.5603 0.1986 0.2577 0.130 Uiso calc R 1
H H10B 0.6451 0.1046 0.3027 0.130 Uiso calc R 1
C C11 0.7504(8) 0.2036(4) 0.1629(4) 0.0936(18) Uani d . 1
H H11 0.7469 0.2578 0.1977 0.112 Uiso calc R 1
C C12 0.8444(6) 0.2076(3) 0.1012(4) 0.0801(13) Uani d . 1
C C13 0.8633(5) 0.1309(3) 0.0459(3) 0.0684(11) Uani d . 1
C C14 0.9632(6) 0.1410(4) -0.0104(4) 0.0900(16) Uani d . 1
H H14 0.9784 0.0901 -0.0464 0.108 Uiso calc R 1
C C15 1.0394(7) 0.2261(6) -0.0128(7) 0.125(3) Uani d . 1
H H15 1.1052 0.2319 -0.0507 0.150 Uiso calc R 1
C C16 1.0191(9) 0.3026(6) 0.0405(7) 0.136(3) Uani d . 1
H H16 1.0706 0.3596 0.0382 0.163 Uiso calc R 1
C C17 0.9219(9) 0.2942(5) 0.0971(5) 0.123(3) Uani d . 1
H H17 0.9076 0.3457 0.1326 0.148 Uiso calc R 1
N N1 0.8171(5) -0.0695(3) 0.2098(3) 0.0785(10) Uani d . 1
N N2 0.6685(6) 0.1309(3) 0.1752(3) 0.0796(11) Uani d . 1
N N3 0.4771(5) -0.0113(3) 0.1639(3) 0.0721(10) Uani d . 1
O O1 0.5684(3) -0.09420(17) 0.02262(18) 0.0553(6) Uani d . 1
O O2 0.7880(3) 0.0489(2) 0.0418(2) 0.0660(7) Uani d . 1
S S1 1.11963(15) -0.11760(11) 0.30804(10) 0.0858(4) Uani d . 1

loop_
_atom_site_aniso_label
_atom_site_aniso_U_11
_atom_site_aniso_U_22
_atom_site_aniso_U_33
_atom_site_aniso_U_12
_atom_site_aniso_U_13
_atom_site_aniso_U_23
Fe1 0.0672(4) 0.0522(4) 0.0613(4) 0.0061(2) 0.0262(3) -0.0013(2)
C1 0.075(3) 0.048(2) 0.065(2) 0.0050(19) 0.028(2) 0.0093(17)
C2 0.053(2) 0.050(2) 0.066(2) 0.0008(16) 0.0163(17) 0.0063(17)
C3 0.064(2) 0.051(2) 0.090(3) 0.0037(18) 0.020(2) 0.005(2)
C4 0.087(3) 0.055(3) 0.120(4) 0.000(2) 0.016(3) 0.011(3)
C5 0.104(4) 0.074(4) 0.120(5) -0.018(3) 0.014(4) 0.040(3)
C6 0.084(3) 0.096(4) 0.087(3) -0.019(3) 0.023(3) 0.034(3)
C7 0.056(2) 0.079(3) 0.064(2) -0.002(2) 0.0153(19) 0.021(2)
C8 0.075(3) 0.095(4) 0.068(3) 0.011(3) 0.038(2) 0.021(2)
C9 0.149(6) 0.116(5) 0.122(5) 0.046(5) 0.093(5) -0.003(4)
C10 0.177(7) 0.081(4) 0.078(3) 0.032(4) 0.052(4) -0.008(3)
C11 0.127(5) 0.056(3) 0.070(3) 0.007(3) -0.015(3) -0.014(2)
C12 0.084(3) 0.067(3) 0.071(3) -0.011(2) -0.006(2) -0.001(2)
C13 0.051(2) 0.065(3) 0.079(3) -0.0061(18) 0.002(2) 0.012(2)
C14 0.059(3) 0.089(4) 0.120(4) -0.006(2) 0.023(3) 0.024(3)
C15 0.075(4) 0.118(6) 0.164(7) -0.038(4) 0.006(4) 0.045(5)
C16 0.104(5) 0.109(6) 0.156(7) -0.057(5) -0.024(5) 0.032(5)
C17 0.129(6) 0.082(4) 0.117(5) -0.037(4) -0.032(4) -0.001(3)
N1 0.077(3) 0.075(2) 0.082(3) 0.017(2) 0.020(2) 0.012(2)
N2 0.113(3) 0.063(2) 0.057(2) 0.019(2) 0.015(2) -0.0085(16)
N3 0.080(2) 0.079(3) 0.069(2) 0.0157(19) 0.040(2) 0.0052(17)
O1 0.0636(15) 0.0482(13) 0.0608(14) 0.0017(11) 0.0284(12) 0.0024(11)
O2 0.0625(16) 0.0566(16) 0.084(2) -0.0024(13) 0.0289(14) -0.0006(14)
S1 0.0658(7) 0.0956(9) 0.0968(9) 0.0082(6) 0.0248(6) 0.0267(7)

loop_
_atom_type_symbol
_atom_type_description
_atom_type_scat_dispersion_real
_atom_type_scat_dispersion_imag
_atom_type_scat_source
C C 0.0033 0.0016 'International Tables Vol C Tables 4.2.6.8 and 6.1.1.4'
H H 0.0000 0.0000 'International Tables Vol C Tables 4.2.6.8 and 6.1.1.4'
N N 0.0061 0.0033 'International Tables Vol C Tables 4.2.6.8 and 6.1.1.4'
O O 0.0106 0.0060 'International Tables Vol C Tables 4.2.6.8 and 6.1.1.4'
S S 0.1246 0.1234 'International Tables Vol C Tables 4.2.6.8 and 6.1.1.4'
Fe Fe 0.3463 0.8444 'International Tables Vol C Tables 4.2.6.8 and 6.1.1.4'

loop_
_geom_angle_atom_site_label_1
_geom_angle_atom_site_label_2
_geom_angle_atom_site_label_3
_geom_angle
O2 Fe1 O1 94.72(12)
O2 Fe1 N3 171.11(14)
O1 Fe1 N3 89.55(14)
O2 Fe1 N2 92.21(17)
O1 Fe1 N2 165.26(15)
N3 Fe1 N2 81.92(19)
O2 Fe1 N1 94.22(14)
O1 Fe1 N1 96.51(14)
N3 Fe1 N1 93.03(16)
N2 Fe1 N1 95.94(16)
N1 C1 S1 177.6(4)
O1 C2 C7 122.3(4)
O1 C2 C3 118.8(4)
C7 C2 C3 118.9(4)
C2 C3 C4 120.2(5)
C2 C3 H3 119.9
C4 C3 H3 119.9
C5 C4 C3 120.7(5)
C5 C4 H4 119.6
C3 C4 H4 119.6
C4 C5 C6 120.2(5)
C4 C5 H5 119.9
C6 C5 H5 119.9
C7 C6 C5 119.8(5)
C7 C6 H6 120.1
C5 C6 H6 120.1
C2 C7 C6 120.1(5)
C2 C7 C8 121.6(4)
C6 C7 C8 118.2(4)
N3 C8 C7 125.0(4)
N3 C8 H8 117.5
C7 C8 H8 117.5
N3 C9 C10 105.9(5)
N3 C9 H9A 110.6
C10 C9 H9A 110.6
N3 C9 H9B 110.6
C10 C9 H9B 110.6
H9A C9 H9B 108.7
N2 C10 C9 106.7(5)
N2 C10 H10A 110.4
C9 C10 H10A 110.4
N2 C10 H10B 110.4
C9 C10 H10B 110.4
H10A C10 H10B 108.6
N2 C11 C12 125.9(5)
N2 C11 H11 117.0
C12 C11 H11 117.0
C13 C12 C17 119.7(6)
C13 C12 C11 123.4(4)
C17 C12 C11 116.9(6)
O2 C13 C14 117.6(5)
O2 C13 C12 123.4(4)
C14 C13 C12 119.0(5)
C13 C14 C15 120.5(7)
C13 C14 H14 119.8
C15 C14 H14 119.7
C16 C15 C14 120.8(8)
C16 C15 H15 119.6
C14 C15 H15 119.6
C17 C16 C15 119.8(6)
C17 C16 H16 120.1
C15 C16 H16 120.1
C16 C17 C12 120.2(8)
C16 C17 H17 119.9
C12 C17 H17 119.9
C1 N1 Fe1 151.7(4)
C11 N2 C10 120.8(5)
C11 N2 Fe1 124.8(4)
C10 N2 Fe1 114.4(4)
C8 N3 C9 123.1(5)
C8 N3 Fe1 124.1(3)
C9 N3 Fe1 112.8(4)
C2 O1 Fe1 121.1(2)
C13 O2 Fe1 130.0(3)

loop_
_geom_bond_atom_site_label_1
_geom_bond_atom_site_label_2
_geom_bond_distance
Fe1 O2 1.860(3)
Fe1 O1 1.902(3)
Fe1 N3 1.985(4)
Fe1 N2 1.988(4)
Fe1 N1 2.178(4)
C1 N1 1.132(5)
C1 S1 1.627(5)
C2 O1 1.355(4)
C2 C7 1.412(6)
C2 C3 1.397(6)
C3 C4 1.378(7)
C3 H3 0.930
C4 C5 1.380(9)
C4 H4 0.930
C5 C6 1.388(9)
C5 H5 0.930
C6 C7 1.387(7)
C6 H6 0.930
C7 C8 1.445(7)
C8 N3 1.267(6)
C8 H8 0.930
C9 N3 1.500(7)
C9 C10 1.534(11)
C9 H9A 0.970
C9 H9B 0.970
C10 N2 1.459(7)
C10 H10A 0.970
C10 H10B 0.970
C11 N2 1.302(7)
C11 C12 1.418(8)
C11 H11 0.930
C12 C13 1.401(7)
C12 C17 1.412(8)
C13 O2 1.328(5)
C13 C14 1.400(7)
C14 C15 1.383(9)
C14 H14 0.930
C15 C16 1.384(13)
C15 H15 0.930
C16 C17 1.382(12)
C16 H16 0.930
C17 H17 0.930
